data_7221789
loop_
_publ_author_name
'Singh, Suryabhan'
'Karthik, Rajendran'

_publ_section_title
;
 Structural diversities in Cu(i) and Ag(i) sulfonate coordination polymers
 and their anion exchange properties
;
_journal_issue 38
_journal_name_full CrystEngComm
_journal_page_first 7363
_journal_paper_doi 10.1039/C5CE01452B
_journal_volume 17
_journal_year 2015
_chemical_formula_sum 'C15 H12 Ag N2 O5 S'
_chemical_formula_weight 440.20
_space_group_crystal_system monoclinic
_space_group_IT_number 11
_space_group_name_Hall '-P 2yb'
_space_group_name_H-M_alt 'P 1 21/m 1'
_symmetry_cell_setting monoclinic
_symmetry_space_group_name_Hall '-P 2yb'
_symmetry_space_group_name_H-M 'P 1 21/m 1'
_atom_sites_solution_hydrogens geom
_audit_creation_method SHELXL-2014
_audit_update_record
;
2015-05-18 deposited with the CCDC.
2015-08-13 downloaded from the CCDC.
;
_cell_angle_alpha 90
_cell_angle_beta 98.79(2)
_cell_angle_gamma 90
_cell_formula_units_Z 4
_cell_length_a 7.399(3)
_cell_length_b 18.503(6)
_cell_length_c 12.632(5)
_cell_measurement_temperature 293(2)
_cell_volume 1709.1(11)
_computing_structure_refinement 'SHELXL-2014 (Sheldrick, 2014)'
_diffrn_ambient_temperature 293(2)
_diffrn_measured_fraction_theta_full 0.997
_diffrn_measured_fraction_theta_max 0.994
_diffrn_radiation_type MoK\a
_diffrn_radiation_wavelength 0.71073
_diffrn_reflns_av_R_equivalents 0.1722
_diffrn_reflns_av_unetI/netI 0.2557
_diffrn_reflns_laue_measured_fraction_full 0.997
_diffrn_reflns_laue_measured_fraction_max 0.994
_diffrn_reflns_limit_h_max 7
_diffrn_reflns_limit_h_min -9
_diffrn_reflns_limit_k_max 23
_diffrn_reflns_limit_k_min -23
_diffrn_reflns_limit_l_max 16
_diffrn_reflns_limit_l_min -16
_diffrn_reflns_number 13793
_diffrn_reflns_point_group_measured_fraction_full 0.997
_diffrn_reflns_point_group_measured_fraction_max 0.994
_diffrn_reflns_theta_full 25.242
_diffrn_reflns_theta_max 27.551
_diffrn_reflns_theta_min 1.631
_exptl_absorpt_coefficient_mu 1.328
_exptl_absorpt_correction_type none
_exptl_crystal_colour 'Light yellow'
_exptl_crystal_density_diffrn 1.711
_exptl_crystal_description Rectangular
_exptl_crystal_F_000 876
_exptl_crystal_recrystallization_method 'Water and methanol'
_exptl_crystal_size_max 0.34
_exptl_crystal_size_mid 0.32
_exptl_crystal_size_min 0.30
_refine_diff_density_max 1.237
_refine_diff_density_min -0.937
_refine_diff_density_rms 0.155
_refine_ls_extinction_method none
_refine_ls_goodness_of_fit_ref 0.918
_refine_ls_hydrogen_treatment constr
_refine_ls_matrix_type full
_refine_ls_number_parameters 244
_refine_ls_number_reflns 4047
_refine_ls_number_restraints 0
_refine_ls_restrained_S_all 0.918
_refine_ls_R_factor_all 0.2800
_refine_ls_R_factor_gt 0.0931
_refine_ls_shift/su_max 0.000
_refine_ls_shift/su_mean 0.000
_refine_ls_structure_factor_coef Fsqd
_refine_ls_weighting_details 'w=1/[\s^2^(Fo^2^)+(0.1248P)^2^] where P=(Fo^2^+2Fc^2^)/3'
_refine_ls_weighting_scheme calc
_refine_ls_wR_factor_gt 0.2080
_refine_ls_wR_factor_ref 0.2860
_reflns_Friedel_coverage 0.000
_reflns_number_gt 1298
_reflns_number_total 4047
_reflns_threshold_expression 'I > 2\s(I)'
_cod_data_source_file c5ce01452b2.cif
_cod_data_source_block shelx
_cod_depositor_comments 'Adding full bibliography for 7221785--7221790.cif.'
_cod_database_code 7221789
_shelx_space_group_comment
;
The symmetry employed for this shelxl refinement is uniquely defined
by the following loop, which should always be used as a source of
symmetry information in preference to the above space-group names.
They are only intended as comments.
;
_shelxl_version_number 2014-3

loop_
_space_group_symop_operation_xyz
'x, y, z'
'-x, y+1/2, -z'
'-x, -y, -z'
'x, -y-1/2, z'

loop_
_atom_site_label
_atom_site_type_symbol
_atom_site_fract_x
_atom_site_fract_y
_atom_site_fract_z
_atom_site_U_iso_or_equiv
_atom_site_adp_type
_atom_site_occupancy
_atom_site_site_symmetry_order
_atom_site_calc_flag
_atom_site_refinement_flags_posn
_atom_site_refinement_flags_adp
_atom_site_refinement_flags_occupancy
Ag1 Ag -0.83045(15) 0.01437(6) -0.57387(8) 0.0733(5) Uani 1 1 d . . .
S2 S -0.7233(7) 0.2500 -0.5594(4) 0.0587(14) Uani 1 2 d S T P
S1 S -0.6600(12) 0.2500 -0.9843(5) 0.105(2) Uani 1 2 d S T P
O2 O -0.6014(19) 0.2500 -0.4576(10) 0.083(4) Uani 1 2 d S T P
N1 N -0.9804(14) 0.0217(6) -0.7317(8) 0.058(3) Uani 1 1 d . . .
OW1 O -0.9142(15) -0.1345(5) -0.5577(8) 0.091(3) Uani 1 1 d G . .
O1 O -0.8330(14) 0.1851(5) -0.5765(8) 0.092(3) Uani 1 1 d . . .
C1 C -0.583(3) 0.2500 -0.6580(15) 0.055(5) Uani 1 2 d S T P
C3 C -0.555(4) 0.2500 -0.8465(17) 0.076(7) Uani 1 2 d S T P
C9 C -1.1772(18) 0.0324(7) -0.9347(11) 0.066(4) Uani 1 1 d . . .
C10 C -1.1598(15) -0.0320(7) -0.8853(9) 0.060(4) Uani 1 1 d . . .
H10 H -1.2150 -0.0729 -0.9187 0.072 Uiso 1 1 calc R U .
C6 C -0.400(3) 0.2500 -0.6346(15) 0.052(5) Uani 1 2 d S T P
H6 H -0.3469 0.2500 -0.5629 0.063 Uiso 1 2 calc R U P
OW3 O -0.239(3) 0.2500 -0.3356(13) 0.124(6) Uani 1 2 d GS T P
C4 C -0.365(4) 0.2500 -0.819(2) 0.085(7) Uani 1 2 d S T P
H4 H -0.2907 0.2500 -0.8717 0.103 Uiso 1 2 calc R U P
C11 C -1.0571(17) -0.0366(7) -0.7827(11) 0.062(4) Uani 1 1 d . . .
H11 H -1.0419 -0.0814 -0.7491 0.074 Uiso 1 1 calc R U .
C2 C -0.671(3) 0.2500 -0.7648(15) 0.051(5) Uani 1 2 d S T P
H2 H -0.7975 0.2500 -0.7818 0.061 Uiso 1 2 calc R U P
C5 C -0.288(3) 0.2500 -0.711(2) 0.086(7) Uani 1 2 d S T P
H5 H -0.1614 0.2500 -0.6911 0.103 Uiso 1 2 calc R U P
C13 C -1.359(2) -0.0070(9) -1.1073(13) 0.100(6) Uani 1 1 d . . .
H13 H -1.3548 -0.0534 -1.0789 0.120 Uiso 1 1 calc R U .
C12 C -1.280(2) 0.0451(9) -1.0471(14) 0.100(6) Uani 1 1 d . . .
H12 H -1.2861 0.0919 -1.0742 0.120 Uiso 1 1 calc R U .
C7 C -0.9954(18) 0.0843(7) -0.7869(10) 0.065(4) Uani 1 1 d . . .
H7 H -0.9370 0.1251 -0.7552 0.079 Uiso 1 1 calc R U .
C8 C -1.0921(19) 0.0903(7) -0.8866(11) 0.072(4) Uani 1 1 d . . .
H8 H -1.0994 0.1346 -0.9217 0.087 Uiso 1 1 calc R U .
OW2 O -0.793(4) -0.2500 -0.883(2) 0.224(12) Uani 1 2 d GS T P
C14 C -1.4545(16) 0.0037(7) -1.2175(10) 0.061(4) Uani 1 1 d . . .
C18 C -1.5299(18) -0.0575(7) -1.2728(11) 0.070(4) Uani 1 1 d . . .
H18 H -1.5116 -0.1029 -1.2411 0.084 Uiso 1 1 calc R U .
C15 C -1.485(2) 0.0705(8) -1.2697(12) 0.081(5) Uani 1 1 d . . .
H15 H -1.4386 0.1130 -1.2369 0.097 Uiso 1 1 calc R U .
C17 C -1.6301(17) -0.0514(7) -1.3727(9) 0.059(3) Uani 1 1 d . . .
H17 H -1.6774 -0.0929 -1.4081 0.070 Uiso 1 1 calc R U .
C16 C -1.5866(18) 0.0715(7) -1.3709(11) 0.068(4) Uani 1 1 d . . .
H16 H -1.6030 0.1157 -1.4061 0.082 Uiso 1 1 calc R U .
N2 N -1.6624(14) 0.0134(6) -1.4214(8) 0.057(3) Uani 1 1 d . . .
O3 O -0.606(3) 0.3128(7) -1.0280(11) 0.228(11) Uani 1 1 d . . .
O4 O -0.871(4) 0.2500 -0.9836(17) 0.251(17) Uani 1 2 d S T P

loop_
_atom_site_aniso_label
_atom_site_aniso_U_11
_atom_site_aniso_U_22
_atom_site_aniso_U_33
_atom_site_aniso_U_23
_atom_site_aniso_U_13
_atom_site_aniso_U_12
Ag1 0.0838(9) 0.0859(9) 0.0428(6) 0.0029(5) -0.0138(5) 0.0113(6)
S2 0.080(4) 0.045(3) 0.047(3) 0.000 -0.007(3) 0.000
S1 0.191(8) 0.059(4) 0.062(4) 0.000 0.012(4) 0.000
O2 0.098(10) 0.085(10) 0.060(8) 0.000 -0.011(8) 0.000
N1 0.074(7) 0.058(7) 0.040(6) 0.004(6) 0.004(5) 0.001(5)
OW1 0.121(8) 0.058(6) 0.089(7) 0.000(5) -0.002(6) -0.017(5)
O1 0.130(9) 0.064(7) 0.080(7) -0.003(5) 0.017(7) -0.039(6)
C1 0.077(15) 0.019(9) 0.065(13) 0.000 0.003(11) 0.000
C3 0.14(2) 0.012(9) 0.072(14) 0.000 -0.008(16) 0.000
C9 0.081(10) 0.059(10) 0.057(9) 0.008(7) 0.006(8) 0.008(7)
C10 0.049(8) 0.086(10) 0.036(7) -0.025(7) -0.021(6) 0.004(6)
C6 0.072(15) 0.031(9) 0.051(12) 0.000 0.001(11) 0.000
OW3 0.180(17) 0.115(14) 0.082(11) 0.000 0.034(12) 0.000
C4 0.11(2) 0.038(12) 0.12(2) 0.000 0.037(17) 0.000
C11 0.066(9) 0.051(8) 0.065(9) 0.002(7) -0.002(7) 0.010(6)
C2 0.075(13) 0.023(9) 0.057(12) 0.000 0.019(11) 0.000
C5 0.065(15) 0.072(15) 0.12(2) 0.000 0.014(17) 0.000
C13 0.123(14) 0.099(13) 0.065(10) -0.011(9) -0.028(10) 0.031(10)
C12 0.139(15) 0.050(9) 0.102(13) -0.006(9) -0.006(11) 0.009(9)
C7 0.076(10) 0.067(9) 0.047(8) -0.006(7) -0.010(7) 0.001(7)
C8 0.097(11) 0.056(9) 0.061(9) -0.001(7) 0.000(9) 0.014(7)
OW2 0.21(3) 0.31(4) 0.17(2) 0.000 0.08(2) 0.000
C14 0.047(8) 0.078(10) 0.046(7) -0.009(6) -0.035(6) 0.010(6)
C18 0.080(10) 0.059(9) 0.067(10) -0.015(7) -0.002(8) 0.018(7)
C15 0.106(12) 0.053(9) 0.079(11) -0.005(8) -0.001(9) -0.022(8)
C17 0.080(9) 0.053(8) 0.042(8) -0.001(6) 0.008(7) 0.009(6)
C16 0.083(10) 0.050(8) 0.066(9) 0.001(7) -0.008(8) -0.003(7)
N2 0.069(7) 0.059(7) 0.043(6) 0.012(6) 0.009(5) 0.016(6)
O3 0.45(3) 0.087(10) 0.119(11) 0.064(9) -0.039(15) -0.093(14)
O4 0.21(3) 0.47(6) 0.066(15) 0.000 0.000(18) 0.000

loop_
_atom_type_symbol
_atom_type_description
_atom_type_scat_dispersion_real
_atom_type_scat_dispersion_imag
_atom_type_scat_source
C C 0.0033 0.0016 'International Tables Vol C Tables 4.2.6.8 and 6.1.1.4'
H H 0.0000 0.0000 'International Tables Vol C Tables 4.2.6.8 and 6.1.1.4'
N N 0.0061 0.0033 'International Tables Vol C Tables 4.2.6.8 and 6.1.1.4'
O O 0.0106 0.0060 'International Tables Vol C Tables 4.2.6.8 and 6.1.1.4'
S S 0.1246 0.1234 'International Tables Vol C Tables 4.2.6.8 and 6.1.1.4'
Ag Ag -0.8971 1.1015 'International Tables Vol C Tables 4.2.6.8 and 6.1.1.4'

loop_
_geom_angle_atom_site_label_1
_geom_angle_atom_site_label_2
_geom_angle_atom_site_label_3
_geom_angle
_geom_angle_site_symmetry_1
_geom_angle_site_symmetry_3
N1 Ag1 N2 174.7(4) . 1_656
O1 S2 O1 112.1(9) . 4_565
O1 S2 O2 113.0(5) . .
O1 S2 O2 113.0(5) 4_565 .
O1 S2 C1 106.1(6) . .
O1 S2 C1 106.1(6) 4_565 .
O2 S2 C1 106.0(9) . .
O3 S1 O3 115.7(19) . 4_565
O3 S1 O4 110.9(11) . .
O3 S1 O4 110.9(11) 4_565 .
O3 S1 C3 106.3(8) . .
O3 S1 C3 106.3(8) 4_565 .
O4 S1 C3 106.2(14) . .
C11 N1 C7 116.7(11) . .
C11 N1 Ag1 121.3(9) . .
C7 N1 Ag1 121.9(8) . .
C6 C1 C2 121.1(19) . .
C6 C1 S2 122.4(15) . .
C2 C1 S2 116.5(15) . .
C4 C3 C2 120.4(19) . .
C4 C3 S1 121(2) . .
C2 C3 S1 118.7(19) . .
C8 C9 C10 119.6(12) . .
C8 C9 C12 115.6(12) . .
C10 C9 C12 124.7(12) . .
C9 C10 C11 119.0(12) . .
C9 C10 H10 120.5 . .
C11 C10 H10 120.5 . .
C1 C6 C5 123.2(19) . .
C1 C6 H6 118.4 . .
C5 C6 H6 118.4 . .
C5 C4 C3 120(2) . .
C5 C4 H4 120.2 . .
C3 C4 H4 120.2 . .
N1 C11 C10 121.7(12) . .
N1 C11 H11 119.1 . .
C10 C11 H11 119.1 . .
C1 C2 C3 116.7(17) . .
C1 C2 H2 121.6 . .
C3 C2 H2 121.6 . .
C6 C5 C4 119(2) . .
C6 C5 H5 120.5 . .
C4 C5 H5 120.5 . .
C12 C13 C14 123.8(17) . .
C12 C13 H13 118.1 . .
C14 C13 H13 118.1 . .
C13 C12 C9 122.9(15) . .
C13 C12 H12 118.5 . .
C9 C12 H12 118.5 . .
C8 C7 N1 122.8(12) . .
C8 C7 H7 118.6 . .
N1 C7 H7 118.6 . .
C9 C8 C7 120.0(13) . .
C9 C8 H8 120.0 . .
C7 C8 H8 120.0 . .
C18 C14 C15 117.1(11) . .
C18 C14 C13 117.3(13) . .
C15 C14 C13 125.6(12) . .
C17 C18 C14 120.7(13) . .
C17 C18 H18 119.6 . .
C14 C18 H18 119.6 . .
C16 C15 C14 118.3(11) . .
C16 C15 H15 120.9 . .
C14 C15 H15 120.9 . .
N2 C17 C18 121.8(12) . .
N2 C17 H17 119.1 . .
C18 C17 H17 119.1 . .
N2 C16 C15 124.3(12) . .
N2 C16 H16 117.9 . .
C15 C16 H16 117.9 . .
C16 N2 C17 117.8(11) . .
C16 N2 Ag1 124.9(8) . 1_454
C17 N2 Ag1 117.3(8) . 1_454

loop_
_geom_bond_atom_site_label_1
_geom_bond_atom_site_label_2
_geom_bond_distance
_geom_bond_site_symmetry_2
Ag1 N1 2.133(10) .
Ag1 N2 2.127(10) 1_656
S2 O1 1.447(9) .
S2 O1 1.447(9) 4_565
S2 O2 1.454(12) .
S2 C1 1.74(2) .
S1 O3 1.373(13) .
S1 O3 1.373(13) 4_565
S1 O4 1.56(3) .
S1 C3 1.79(2) .
N1 C11 1.338(15) .
N1 C7 1.347(15) .
C1 C6 1.34(2) .
C1 C2 1.41(2) .
C3 C4 1.40(3) .
C3 C2 1.44(3) .
C9 C8 1.340(17) .
C9 C10 1.342(18) .
C9 C12 1.52(2) .
C10 C11 1.402(16) .
C10 H10 0.9300 .
C6 C5 1.36(3) .
C6 H6 0.9300 .
C4 C5 1.40(3) .
C4 H4 0.9300 .
C11 H11 0.9300 .
C2 H2 0.9300 .
C5 H5 0.9300 .
C13 C12 1.31(2) .
C13 C14 1.48(2) .
C13 H13 0.9300 .
C12 H12 0.9300 .
C7 C8 1.355(17) .
C7 H7 0.9300 .
C8 H8 0.9300 .
C14 C18 1.402(17) .
C14 C15 1.403(18) .
C18 C17 1.367(16) .
C18 H18 0.9300 .
C15 C16 1.380(18) .
C15 H15 0.9300 .
C17 N2 1.352(15) .
C17 H17 0.9300 .
C16 N2 1.330(15) .
C16 H16 0.9300 .
N2 Ag1 2.127(10) 1_454
